data_2234397
loop_
_publ_author_name
'Dharmalingam, Sivanesan'
'Lee, Ha-Jin'
'Yoon, Sungho'

_publ_section_title
;
 Dichloridobis(2-phenylpyridine-\k<i>N</i>)zinc(II)
;
_journal_coeditor_code SJ5207
_journal_issue 4
_journal_name_full 'Acta Crystallographica Section E'
_journal_page_first m431
_journal_page_last m432
_journal_paper_doi 10.1107/S1600536812010616
_journal_volume 68
_journal_year 2012
_chemical_formula_iupac '[Zn Cl2 (C11 H9 N)2]'
_chemical_formula_moiety 'C22 H18 Cl2 N2 Zn'
_chemical_formula_sum 'C22 H18 Cl2 N2 Zn'
_chemical_formula_weight 446.67
_chemical_name_systematic
;
Dichloridobis(2-phenylpyridine-\k<i>N</i>)zinc(II)
;
_space_group_IT_number 110
_symmetry_cell_setting tetragonal
_symmetry_space_group_name_Hall 'I 4bw -2c'
_symmetry_space_group_name_H-M 'I 41 c d'
_atom_sites_solution_hydrogens geom
_atom_sites_solution_primary direct
_atom_sites_solution_secondary difmap
_audit_creation_method SHELXL-97
_cell_angle_alpha 90.00
_cell_angle_beta 90.00
_cell_angle_gamma 90.00
_cell_formula_units_Z 8
_cell_length_a 15.2803(3)
_cell_length_b 15.2803(3)
_cell_length_c 16.4339(7)
_cell_measurement_reflns_used 4803
_cell_measurement_temperature 200(2)
_cell_measurement_theta_max 28.09
_cell_measurement_theta_min 2.67
_cell_volume 3837.1(2)
_computing_cell_refinement '<i>SAINT</i> (Bruker, 2000)'
_computing_data_collection '<i>SMART</i> (Bruker, 2000)'
_computing_data_reduction '<i>SAINT</i> (Bruker, 2000)'
_computing_molecular_graphics 'SHELXTL (Sheldrick, 2008)'
_computing_publication_material 'SHELXTL (Sheldrick, 2008)'
_computing_structure_refinement '<i>SHELXL97</i> (Sheldrick, 2008)'
_computing_structure_solution '<i>SHELXS97</i> (Sheldrick, 2008)'
_diffrn_ambient_temperature 200(2)
_diffrn_measured_fraction_theta_full 0.998
_diffrn_measured_fraction_theta_max 0.998
_diffrn_measurement_device_type 'Bruker SMART CCD area-detector'
_diffrn_measurement_method '\f and \w scans'
_diffrn_radiation_monochromator graphite
_diffrn_radiation_source 'fine-focus sealed tube'
_diffrn_radiation_type MoK\a
_diffrn_radiation_wavelength 0.71073
_diffrn_reflns_av_R_equivalents 0.0473
_diffrn_reflns_av_sigmaI/netI 0.0396
_diffrn_reflns_limit_h_max 20
_diffrn_reflns_limit_h_min -18
_diffrn_reflns_limit_k_max 20
_diffrn_reflns_limit_k_min -20
_diffrn_reflns_limit_l_max 16
_diffrn_reflns_limit_l_min -21
_diffrn_reflns_number 13165
_diffrn_reflns_theta_full 28.30
_diffrn_reflns_theta_max 28.30
_diffrn_reflns_theta_min 2.67
_diffrn_standards_number 0
_exptl_absorpt_coefficient_mu 1.568
_exptl_absorpt_correction_T_max 1.00
_exptl_absorpt_correction_T_min 0.814
_exptl_absorpt_correction_type multi-scan
_exptl_absorpt_process_details '(SADABS; Bruker, 2000)'
_exptl_crystal_colour colorless
_exptl_crystal_density_diffrn 1.546
_exptl_crystal_density_method 'not measured'
_exptl_crystal_description block
_exptl_crystal_F_000 1824
_exptl_crystal_size_max 0.31
_exptl_crystal_size_mid 0.29
_exptl_crystal_size_min 0.14
_refine_diff_density_max 0.374
_refine_diff_density_min -0.356
_refine_ls_abs_structure_details 'Flack (1983), 997 Friedel pairs'
_refine_ls_abs_structure_Flack 0.02(2)
_refine_ls_extinction_method none
_refine_ls_goodness_of_fit_ref 1.092
_refine_ls_hydrogen_treatment constr
_refine_ls_matrix_type full
_refine_ls_number_parameters 123
_refine_ls_number_reflns 2231
_refine_ls_number_restraints 1
_refine_ls_restrained_S_all 1.092
_refine_ls_R_factor_all 0.0498
_refine_ls_R_factor_gt 0.0314
_refine_ls_shift/su_max 0.000
_refine_ls_shift/su_mean 0.000
_refine_ls_structure_factor_coef Fsqd
_refine_ls_weighting_details 'calc w=1/[\s^2^(Fo^2^)+(0.0275P)^2^+1.0418P] where P=(Fo^2^+2Fc^2^)/3'
_refine_ls_weighting_scheme calc
_refine_ls_wR_factor_gt 0.0614
_refine_ls_wR_factor_ref 0.0740
_reflns_number_gt 1754
_reflns_number_total 2231
_reflns_threshold_expression I>2\s(I)
_cod_data_source_file sj5207.cif
_cod_data_source_block I
_cod_database_code 2234397
_cod_database_fobs_code 2234397

loop_
_symmetry_equiv_pos_as_xyz
'x, y, z'
'-x+1/2, -y+1/2, z+1/2'
'-y, x+1/2, z+1/4'
'y+1/2, -x, z+3/4'
'x, -y, z+1/2'
'-x+1/2, y+1/2, z'
'-y, -x+1/2, z+3/4'
'y+1/2, x, z+1/4'
'x+1/2, y+1/2, z+1/2'
'-x+1, -y+1, z+1'
'-y+1/2, x+1, z+3/4'
'y+1, -x+1/2, z+5/4'
'x+1/2, -y+1/2, z+1'
'-x+1, y+1, z+1/2'
'-y+1/2, -x+1, z+5/4'
'y+1, x+1/2, z+3/4'

loop_
_atom_site_type_symbol
_atom_site_label
_atom_site_fract_x
_atom_site_fract_y
_atom_site_fract_z
_atom_site_U_iso_or_equiv
_atom_site_adp_type
_atom_site_calc_flag
_atom_site_refinement_flags
_atom_site_occupancy
_atom_site_symmetry_multiplicity
Zn Zn1 0.0000 0.0000 0.48912(7) 0.02540(12) Uani d S 1 2
N N1 0.08480(15) -0.05713(15) 0.40397(14) 0.0207(5) Uani d . 1 1
C C1 0.08984(19) -0.14499(19) 0.40824(18) 0.0265(6) Uani d . 1 1
H H1 0.0670 -0.1733 0.4551 0.032 Uiso calc R 1 1
C C2 0.12652(19) -0.19583(19) 0.34786(19) 0.0298(7) Uani d . 1 1
H H2 0.1299 -0.2576 0.3536 0.036 Uiso calc R 1 1
C C3 0.1581(2) -0.1554(2) 0.27923(19) 0.0329(7) Uani d . 1 1
H H3 0.1834 -0.1888 0.2365 0.039 Uiso calc R 1 1
C C4 0.1525(2) -0.0650(2) 0.27340(18) 0.0291(7) Uani d . 1 1
H H4 0.1735 -0.0361 0.2261 0.035 Uiso calc R 1 1
C C5 0.11645(16) -0.01706(17) 0.33602(17) 0.0222(6) Uani d . 1 1
C C6 0.11275(18) 0.07988(17) 0.33127(17) 0.0226(6) Uani d . 1 1
C C7 0.1446(2) 0.13120(19) 0.39417(19) 0.0298(7) Uani d . 1 1
H H7 0.1688 0.1040 0.4411 0.036 Uiso calc R 1 1
C C8 0.1416(2) 0.2216(2) 0.3894(2) 0.0373(8) Uani d . 1 1
H H8 0.1634 0.2564 0.4328 0.045 Uiso calc R 1 1
C C9 0.1067(2) 0.2607(2) 0.3209(2) 0.0389(8) Uani d . 1 1
H H9 0.1040 0.3227 0.3174 0.047 Uiso calc R 1 1
C C10 0.0756(2) 0.2102(2) 0.2572(2) 0.0353(8) Uani d . 1 1
H H10 0.0520 0.2376 0.2102 0.042 Uiso calc R 1 1
C C11 0.0787(2) 0.1198(2) 0.26203(17) 0.0285(7) Uani d . 1 1
H H11 0.0577 0.0851 0.2182 0.034 Uiso calc R 1 1
Cl Cl1 0.04582(6) 0.10755(6) 0.57169(5) 0.0421(2) Uani d . 1 1

loop_
_atom_site_aniso_label
_atom_site_aniso_U_11
_atom_site_aniso_U_22
_atom_site_aniso_U_33
_atom_site_aniso_U_12
_atom_site_aniso_U_13
_atom_site_aniso_U_23
Zn1 0.0278(3) 0.0310(3) 0.0174(2) 0.0033(2) 0.000 0.000
N1 0.0218(12) 0.0206(12) 0.0196(12) 0.0022(10) -0.0029(10) 0.0004(10)
C1 0.0260(17) 0.0283(16) 0.0253(15) 0.0001(13) -0.0036(13) 0.0026(13)
C2 0.0321(17) 0.0206(15) 0.0368(18) 0.0012(12) -0.0012(13) -0.0022(13)
C3 0.0350(18) 0.0287(18) 0.0350(18) 0.0024(14) 0.0066(15) -0.0096(15)
C4 0.0316(17) 0.0297(17) 0.0260(15) -0.0030(13) 0.0089(13) 0.0005(13)
C5 0.0164(13) 0.0272(15) 0.0229(16) -0.0006(11) -0.0030(11) 0.0014(12)
C6 0.0216(14) 0.0202(13) 0.0262(16) 0.0004(12) 0.0049(12) 0.0025(12)
C7 0.0288(17) 0.0308(17) 0.0297(17) 0.0000(13) -0.0015(13) 0.0027(13)
C8 0.0353(19) 0.0274(17) 0.049(2) -0.0038(15) 0.0000(16) -0.0047(15)
C9 0.0400(18) 0.0252(15) 0.051(2) 0.0026(15) 0.0091(17) 0.0056(17)
C10 0.0346(17) 0.0371(18) 0.0344(19) 0.0056(14) 0.0054(14) 0.0184(14)
C11 0.0266(16) 0.0325(17) 0.0264(18) 0.0005(13) 0.0038(12) 0.0050(13)
Cl1 0.0487(5) 0.0513(5) 0.0262(4) -0.0041(4) -0.0028(4) -0.0125(4)

loop_
_atom_type_symbol
_atom_type_description
_atom_type_scat_dispersion_real
_atom_type_scat_dispersion_imag
_atom_type_scat_source
C C 0.0033 0.0016 'International Tables Vol C Tables 4.2.6.8 and 6.1.1.4'
H H 0.0000 0.0000 'International Tables Vol C Tables 4.2.6.8 and 6.1.1.4'
N N 0.0061 0.0033 'International Tables Vol C Tables 4.2.6.8 and 6.1.1.4'
Cl Cl 0.1484 0.1585 'International Tables Vol C Tables 4.2.6.8 and 6.1.1.4'
Zn Zn 0.2839 1.4301 'International Tables Vol C Tables 4.2.6.8 and 6.1.1.4'

loop_
_geom_angle_atom_site_label_1
_geom_angle_atom_site_label_2
_geom_angle_atom_site_label_3
_geom_angle_site_symmetry_1
_geom_angle_site_symmetry_3
_geom_angle
N1 Zn1 N1 . 10_444 96.30(13)
N1 Zn1 Cl1 . 10_444 106.95(7)
N1 Zn1 Cl1 10_444 10_444 121.04(6)
N1 Zn1 Cl1 . . 121.04(6)
N1 Zn1 Cl1 10_444 . 106.95(7)
Cl1 Zn1 Cl1 10_444 . 105.55(7)
C1 N1 C5 . . 118.1(2)
C1 N1 Zn1 . . 114.56(19)
C5 N1 Zn1 . . 125.39(18)
N1 C1 C2 . . 123.2(3)
N1 C1 H1 . . 118.4
C2 C1 H1 . . 118.4
C3 C2 C1 . . 118.7(3)
C3 C2 H2 . . 120.6
C1 C2 H2 . . 120.6
C2 C3 C4 . . 118.8(3)
C2 C3 H3 . . 120.6
C4 C3 H3 . . 120.6
C5 C4 C3 . . 120.2(3)
C5 C4 H4 . . 119.9
C3 C4 H4 . . 119.9
N1 C5 C4 . . 121.0(2)
N1 C5 C6 . . 118.6(2)
C4 C5 C6 . . 120.4(2)
C7 C6 C11 . . 119.6(3)
C7 C6 C5 . . 120.8(2)
C11 C6 C5 . . 119.6(3)
C8 C7 C6 . . 120.7(3)
C8 C7 H7 . . 119.6
C6 C7 H7 . . 119.6
C9 C8 C7 . . 119.3(3)
C9 C8 H8 . . 120.3
C7 C8 H8 . . 120.3
C8 C9 C10 . . 120.5(3)
C8 C9 H9 . . 119.7
C10 C9 H9 . . 119.7
C9 C10 C11 . . 120.1(3)
C9 C10 H10 . . 120.0
C11 C10 H10 . . 120.0
C10 C11 C6 . . 119.8(3)
C10 C11 H11 . . 120.1
C6 C11 H11 . . 120.1

loop_
_geom_bond_atom_site_label_1
_geom_bond_atom_site_label_2
_geom_bond_site_symmetry_2
_geom_bond_distance
_geom_bond_publ_flag
Zn1 N1 . 2.097(2) y
Zn1 N1 10_444 2.097(2) ?
Zn1 Cl1 10_444 2.2432(11) ?
Zn1 Cl1 . 2.2432(11) y
N1 C1 . 1.347(4) ?
N1 C5 . 1.362(3) ?
C1 C2 . 1.379(4) ?
C1 H1 . 0.9500 ?
C2 C3 . 1.374(4) ?
C2 H2 . 0.9500 ?
C3 C4 . 1.388(4) ?
C3 H3 . 0.9500 ?
C4 C5 . 1.378(4) ?
C4 H4 . 0.9500 ?
C5 C6 . 1.484(4) ?
C6 C7 . 1.386(4) ?
C6 C11 . 1.392(4) ?
C7 C8 . 1.384(4) ?
C7 H7 . 0.9500 ?
C8 C9 . 1.382(5) ?
C8 H8 . 0.9500 ?
C9 C10 . 1.384(5) ?
C9 H9 . 0.9500 ?
C10 C11 . 1.384(4) ?
C10 H10 . 0.9500 ?
C11 H11 . 0.9500 ?

loop_
_geom_hbond_atom_site_label_D
_geom_hbond_atom_site_label_H
_geom_hbond_atom_site_label_A
_geom_hbond_site_symmetry_A
_geom_hbond_distance_DH
_geom_hbond_distance_HA
_geom_hbond_distance_DA
_geom_hbond_angle_DHA
C11 H11 Cl1 14_444 0.95 2.90 3.666(3) 138.4
